data_2239895
loop_
_publ_author_name
'Yoo, Jin Sil'
'Lim, Yoongho'
'Koh, Dongsoo'

_publ_section_title
;
 Crystal structure of
 2-(3,4-dimethoxyphenyl)-3-hydroxy-4<i>H</i>-chromen-4-one
;
_journal_issue 9
_journal_name_full 'Acta Crystallographica Section E'
_journal_page_first o999
_journal_page_last o1000
_journal_paper_doi 10.1107/S1600536814018212
_journal_volume 70
_journal_year 2014
_chemical_formula_iupac 'C17 H14 O5'
_chemical_formula_moiety 'C17 H14 O5'
_chemical_formula_sum 'C17 H14 O5'
_chemical_formula_weight 298.28
_chemical_name_systematic
;
2-(3,4-Dimethoxyphenyl)-3-hydroxy-4<i>H</i>-chromen-4-one
;
_space_group_IT_number 14
_symmetry_cell_setting monoclinic
_symmetry_space_group_name_Hall '-P 2yn'
_symmetry_space_group_name_H-M 'P 1 21/n 1'
_atom_sites_solution_hydrogens geom
_atom_sites_solution_primary direct
_atom_sites_solution_secondary difmap
_audit_creation_method SHELXTL
_cell_angle_alpha 90.00
_cell_angle_beta 96.322(2)
_cell_angle_gamma 90.00
_cell_formula_units_Z 4
_cell_length_a 8.2009(7)
_cell_length_b 9.2917(8)
_cell_length_c 18.2684(15)
_cell_measurement_reflns_used 5723
_cell_measurement_temperature 200(2)
_cell_measurement_theta_max 28.30
_cell_measurement_theta_min 2.24
_cell_volume 1383.6(2)
_computing_cell_refinement 'SAINT (Bruker, 2000)'
_computing_data_collection 'SMART (Bruker, 2000)'
_computing_data_reduction 'SAINT (Bruker, 2000)'
_computing_molecular_graphics 'SHELXTL (Sheldrick, 2008)'
_computing_publication_material 'SHELXTL (Sheldrick, 2008)'
_computing_structure_refinement 'SHELXL97 (Sheldrick, 2008)'
_computing_structure_solution 'SHELXS97 (Sheldrick, 2008)'
_diffrn_ambient_temperature 200(2)
_diffrn_measured_fraction_theta_full 0.998
_diffrn_measured_fraction_theta_max 0.998
_diffrn_measurement_device_type 'Bruker SMART CCD area-detector'
_diffrn_measurement_method 'phi and omega scans'
_diffrn_radiation_monochromator graphite
_diffrn_radiation_source 'fine-focus sealed tube'
_diffrn_radiation_type MoK\a
_diffrn_radiation_wavelength 0.71073
_diffrn_reflns_av_R_equivalents 0.0329
_diffrn_reflns_av_sigmaI/netI 0.0328
_diffrn_reflns_limit_h_max 8
_diffrn_reflns_limit_h_min -10
_diffrn_reflns_limit_k_max 10
_diffrn_reflns_limit_k_min -12
_diffrn_reflns_limit_l_max 23
_diffrn_reflns_limit_l_min -24
_diffrn_reflns_number 9945
_diffrn_reflns_theta_full 28.32
_diffrn_reflns_theta_max 28.32
_diffrn_reflns_theta_min 2.24
_exptl_absorpt_coefficient_mu 0.106
_exptl_absorpt_correction_type none
_exptl_crystal_colour Orange
_exptl_crystal_density_diffrn 1.432
_exptl_crystal_density_method 'not measured'
_exptl_crystal_description Block
_exptl_crystal_F_000 624
_exptl_crystal_size_max 0.31
_exptl_crystal_size_mid 0.18
_exptl_crystal_size_min 0.09
_refine_diff_density_max 0.408
_refine_diff_density_min -0.561
_refine_ls_extinction_method none
_refine_ls_goodness_of_fit_ref 1.197
_refine_ls_hydrogen_treatment constr
_refine_ls_matrix_type full
_refine_ls_number_parameters 202
_refine_ls_number_reflns 3442
_refine_ls_number_restraints 0
_refine_ls_restrained_S_all 1.197
_refine_ls_R_factor_all 0.0901
_refine_ls_R_factor_gt 0.0528
_refine_ls_shift/su_max 0.000
_refine_ls_shift/su_mean 0.000
_refine_ls_structure_factor_coef Fsqd
_refine_ls_weighting_details 'calc w=1/[\s^2^(Fo^2^)+(0.0768P)^2^+1.2451P] where P=(Fo^2^+2Fc^2^)/3'
_refine_ls_weighting_scheme calc
_refine_ls_wR_factor_gt 0.1277
_refine_ls_wR_factor_ref 0.2037
_reflns_number_gt 2438
_reflns_number_total 3442
_reflns_threshold_expression I>2\s(I)
_cod_data_source_file hb7265sup1.cf
_cod_data_source_block I
_cod_original_sg_symbol_H-M 'P 21/n'
_cod_database_code 2239895
_cod_database_fobs_code 2239895

loop_
_symmetry_equiv_pos_as_xyz
'x, y, z'
'-x+1/2, y+1/2, -z+1/2'
'-x, -y, -z'
'x-1/2, -y-1/2, z-1/2'

loop_
_atom_site_type_symbol
_atom_site_label
_atom_site_fract_x
_atom_site_fract_y
_atom_site_fract_z
_atom_site_U_iso_or_equiv
_atom_site_adp_type
_atom_site_calc_flag
_atom_site_refinement_flags
_atom_site_occupancy
_atom_site_symmetry_multiplicity
O O1 0.4617(3) 0.3933(2) -0.06661(11) 0.0482(5) Uani d . 1 1
C C1 0.5311(3) 0.2734(3) -0.06091(14) 0.0359(5) Uani d . 1 1
C C2 0.4995(3) 0.1608(3) -0.11530(13) 0.0331(5) Uani d . 1 1
C C3 0.3917(3) 0.1776(3) -0.17952(14) 0.0376(6) Uani d . 1 1
H H3 0.3373 0.2669 -0.1893 0.045 Uiso calc R 1 1
C C4 0.3639(3) 0.0662(3) -0.22855(14) 0.0418(6) Uani d . 1 1
H H4 0.2905 0.0787 -0.2721 0.050 Uiso calc R 1 1
C C5 0.4433(3) -0.0657(3) -0.21466(14) 0.0415(6) Uani d . 1 1
H H5 0.4236 -0.1426 -0.2488 0.050 Uiso calc R 1 1
C C6 0.5503(3) -0.0846(3) -0.15152(14) 0.0366(5) Uani d . 1 1
H H6 0.6038 -0.1743 -0.1417 0.044 Uiso calc R 1 1
C C7 0.5784(3) 0.0295(3) -0.10267(12) 0.0314(5) Uani d . 1 1
O O2 0.6861(2) 0.00521(17) -0.04197(9) 0.0324(4) Uani d . 1 1
C C8 0.7237(3) 0.1100(2) 0.00988(12) 0.0294(5) Uani d . 1 1
C C9 0.6471(3) 0.2409(3) 0.00173(13) 0.0328(5) Uani d . 1 1
O O3 0.6804(2) 0.34504(19) 0.05317(11) 0.0446(5) Uani d . 1 1
H H3A 0.6195 0.4164 0.0425 0.067 Uiso calc R 1 1
C C10 0.8434(3) 0.0586(2) 0.06893(12) 0.0299(5) Uani d . 1 1
C C11 0.8933(3) -0.0875(2) 0.06779(12) 0.0302(5) Uani d . 1 1
H H11 0.8517 -0.1475 0.0280 0.036 Uiso calc R 1 1
C C12 1.0008(3) -0.1431(2) 0.12337(12) 0.0302(5) Uani d . 1 1
C C13 1.0641(3) -0.0565(3) 0.18262(12) 0.0309(5) Uani d . 1 1
C C14 1.0198(3) 0.0875(3) 0.18304(14) 0.0359(5) Uani d . 1 1
H H14 1.0646 0.1479 0.2221 0.043 Uiso calc R 1 1
C C15 0.9108(3) 0.1445(3) 0.12696(14) 0.0348(5) Uani d . 1 1
H H15 0.8818 0.2434 0.1282 0.042 Uiso calc R 1 1
O O4 1.0533(2) -0.28329(18) 0.12628(9) 0.0386(4) Uani d . 1 1
C C16 0.9847(4) -0.3755(3) 0.06895(16) 0.0467(7) Uani d . 1 1
H H16A 0.8652 -0.3785 0.0688 0.070 Uiso calc R 1 1
H H16B 1.0296 -0.4726 0.0770 0.070 Uiso calc R 1 1
H H16C 1.0119 -0.3389 0.0215 0.070 Uiso calc R 1 1
O O5 1.1652(2) -0.12376(19) 0.23612(9) 0.0387(4) Uani d . 1 1
C C17 1.2109(4) -0.0443(3) 0.30216(14) 0.0456(7) Uani d . 1 1
H H17A 1.2667 0.0445 0.2903 0.068 Uiso calc R 1 1
H H17B 1.2849 -0.1026 0.3360 0.068 Uiso calc R 1 1
H H17C 1.1124 -0.0204 0.3256 0.068 Uiso calc R 1 1

loop_
_atom_site_aniso_label
_atom_site_aniso_U_11
_atom_site_aniso_U_22
_atom_site_aniso_U_33
_atom_site_aniso_U_12
_atom_site_aniso_U_13
_atom_site_aniso_U_23
O1 0.0552(12) 0.0343(10) 0.0526(11) 0.0138(8) -0.0047(9) 0.0018(8)
C1 0.0362(12) 0.0309(12) 0.0411(13) 0.0041(10) 0.0072(10) 0.0040(10)
C2 0.0320(12) 0.0341(12) 0.0337(11) 0.0015(9) 0.0064(9) 0.0060(9)
C3 0.0325(12) 0.0419(13) 0.0386(13) 0.0033(10) 0.0049(10) 0.0057(10)
C4 0.0348(13) 0.0535(16) 0.0364(12) -0.0016(11) 0.0010(10) 0.0084(11)
C5 0.0385(13) 0.0535(16) 0.0310(12) -0.0045(12) -0.0021(10) -0.0052(11)
C6 0.0367(13) 0.0341(12) 0.0387(12) 0.0027(10) 0.0032(10) -0.0021(10)
C7 0.0275(11) 0.0383(12) 0.0284(10) -0.0015(9) 0.0024(8) 0.0025(9)
O2 0.0334(9) 0.0288(8) 0.0338(8) 0.0034(6) -0.0010(7) -0.0029(6)
C8 0.0288(11) 0.0274(11) 0.0323(11) 0.0008(8) 0.0043(9) -0.0005(8)
C9 0.0352(12) 0.0279(11) 0.0355(12) 0.0019(9) 0.0047(9) -0.0007(9)
O3 0.0531(12) 0.0278(9) 0.0499(11) 0.0098(8) -0.0076(9) -0.0076(8)
C10 0.0287(11) 0.0295(11) 0.0319(11) 0.0007(9) 0.0056(9) -0.0028(9)
C11 0.0295(11) 0.0306(11) 0.0305(11) 0.0011(9) 0.0033(9) -0.0020(9)
C12 0.0307(11) 0.0290(11) 0.0304(11) 0.0017(9) 0.0019(9) -0.0008(9)
C13 0.0289(11) 0.0325(12) 0.0312(11) -0.0004(9) 0.0025(9) -0.0036(9)
C14 0.0362(12) 0.0346(12) 0.0366(12) -0.0012(10) 0.0020(10) -0.0068(10)
C15 0.0348(12) 0.0293(11) 0.0392(12) 0.0016(9) -0.0010(10) -0.0033(9)
O4 0.0478(10) 0.0286(9) 0.0364(9) 0.0067(7) -0.0086(7) -0.0043(7)
C16 0.0587(17) 0.0295(12) 0.0469(15) 0.0069(12) -0.0167(13) -0.0093(11)
O5 0.0425(10) 0.0384(9) 0.0321(8) 0.0018(8) -0.0089(7) -0.0028(7)
C17 0.0534(16) 0.0455(15) 0.0351(13) -0.0058(12) -0.0086(11) -0.0064(11)

loop_
_atom_type_symbol
_atom_type_description
_atom_type_scat_dispersion_real
_atom_type_scat_dispersion_imag
_atom_type_scat_source
C C 0.0033 0.0016 'International Tables Vol C Tables 4.2.6.8 and 6.1.1.4'
H H 0.0000 0.0000 'International Tables Vol C Tables 4.2.6.8 and 6.1.1.4'
O O 0.0106 0.0060 'International Tables Vol C Tables 4.2.6.8 and 6.1.1.4'

loop_
_geom_angle_atom_site_label_1
_geom_angle_atom_site_label_2
_geom_angle_atom_site_label_3
_geom_angle
O1 C1 C9 120.6(2)
O1 C1 C2 122.8(2)
C9 C1 C2 116.6(2)
C7 C2 C3 118.5(2)
C7 C2 C1 118.5(2)
C3 C2 C1 123.0(2)
C4 C3 C2 120.5(2)
C4 C3 H3 119.7
C2 C3 H3 119.7
C3 C4 C5 120.2(2)
C3 C4 H4 119.9
C5 C4 H4 119.9
C6 C5 C4 120.2(3)
C6 C5 H5 119.9
C4 C5 H5 119.9
C5 C6 C7 119.0(2)
C5 C6 H6 120.5
C7 C6 H6 120.5
O2 C7 C6 116.4(2)
O2 C7 C2 122.0(2)
C6 C7 C2 121.5(2)
C7 O2 C8 121.53(18)
C9 C8 O2 119.4(2)
C9 C8 C10 129.5(2)
O2 C8 C10 111.13(19)
O3 C9 C8 120.2(2)
O3 C9 C1 117.8(2)
C8 C9 C1 121.9(2)
C9 O3 H3A 109.5
C15 C10 C11 117.9(2)
C15 C10 C8 123.7(2)
C11 C10 C8 118.4(2)
C12 C11 C10 120.9(2)
C12 C11 H11 119.6
C10 C11 H11 119.6
C11 C12 O4 124.1(2)
C11 C12 C13 120.6(2)
O4 C12 C13 115.3(2)
O5 C13 C14 125.3(2)
O5 C13 C12 115.8(2)
C14 C13 C12 118.9(2)
C13 C14 C15 120.8(2)
C13 C14 H14 119.6
C15 C14 H14 119.6
C14 C15 C10 120.9(2)
C14 C15 H15 119.6
C10 C15 H15 119.6
C12 O4 C16 116.58(18)
O4 C16 H16A 109.5
O4 C16 H16B 109.5
H16A C16 H16B 109.5
O4 C16 H16C 109.5
H16A C16 H16C 109.5
H16B C16 H16C 109.5
C13 O5 C17 116.8(2)
O5 C17 H17A 109.5
O5 C17 H17B 109.5
H17A C17 H17B 109.5
O5 C17 H17C 109.5
H17A C17 H17C 109.5
H17B C17 H17C 109.5

loop_
_geom_bond_atom_site_label_1
_geom_bond_atom_site_label_2
_geom_bond_distance
O1 C1 1.250(3)
C1 C9 1.437(3)
C1 C2 1.447(4)
C2 C7 1.388(3)
C2 C3 1.398(3)
C3 C4 1.371(4)
C3 H3 0.9500
C4 C5 1.397(4)
C4 H4 0.9500
C5 C6 1.381(3)
C5 H5 0.9500
C6 C7 1.388(3)
C6 H6 0.9500
C7 O2 1.359(3)
O2 C8 1.370(3)
C8 C9 1.369(3)
C8 C10 1.457(3)
C9 O3 1.356(3)
O3 H3A 0.8400
C10 C15 1.392(3)
C10 C11 1.418(3)
C11 C12 1.370(3)
C11 H11 0.9500
C12 O4 1.371(3)
C12 C13 1.401(3)
C13 O5 1.362(3)
C13 C14 1.387(3)
C14 C15 1.388(3)
C14 H14 0.9500
C15 H15 0.9500
O4 C16 1.420(3)
C16 H16A 0.9800
C16 H16B 0.9800
C16 H16C 0.9800
O5 C17 1.429(3)
C17 H17A 0.9800
C17 H17B 0.9800
C17 H17C 0.9800

loop_
_geom_hbond_atom_site_label_D
_geom_hbond_atom_site_label_H
_geom_hbond_atom_site_label_A
_geom_hbond_site_symmetry_A
_geom_hbond_distance_DH
_geom_hbond_distance_HA
_geom_hbond_distance_DA
_geom_hbond_angle_DHA
O3 H3A O1 . 0.84 2.26 2.710(3) 113
O3 H3A O1 3_665 0.84 1.96 2.719(3) 150
C17 H17A O4 2_755 0.98 2.56 3.283(3) 130

loop_
_geom_torsion_atom_site_label_1
_geom_torsion_atom_site_label_2
_geom_torsion_atom_site_label_3
_geom_torsion_atom_site_label_4
_geom_torsion
O1 C1 C2 C7 -177.7(2)
C9 C1 C2 C7 1.8(3)
O1 C1 C2 C3 1.5(4)
C9 C1 C2 C3 -179.1(2)
C7 C2 C3 C4 0.5(4)
C1 C2 C3 C4 -178.7(2)
C2 C3 C4 C5 0.0(4)
C3 C4 C5 C6 0.0(4)
C4 C5 C6 C7 -0.5(4)
C5 C6 C7 O2 -179.3(2)
C5 C6 C7 C2 1.0(4)
C3 C2 C7 O2 179.3(2)
C1 C2 C7 O2 -1.5(3)
C3 C2 C7 C6 -1.0(4)
C1 C2 C7 C6 178.2(2)
C6 C7 O2 C8 179.8(2)
C2 C7 O2 C8 -0.5(3)
C7 O2 C8 C9 2.1(3)
C7 O2 C8 C10 -179.22(19)
O2 C8 C9 O3 178.8(2)
C10 C8 C9 O3 0.5(4)
O2 C8 C9 C1 -1.8(4)
C10 C8 C9 C1 179.9(2)
O1 C1 C9 O3 -1.3(4)
C2 C1 C9 O3 179.3(2)
O1 C1 C9 C8 179.3(2)
C2 C1 C9 C8 -0.2(4)
C9 C8 C10 C15 -5.2(4)
O2 C8 C10 C15 176.3(2)
C9 C8 C10 C11 174.2(2)
O2 C8 C10 C11 -4.2(3)
C15 C10 C11 C12 2.0(3)
C8 C10 C11 C12 -177.5(2)
C10 C11 C12 O4 179.4(2)
C10 C11 C12 C13 -0.1(3)
C11 C12 C13 O5 177.7(2)
O4 C12 C13 O5 -1.8(3)
C11 C12 C13 C14 -1.8(3)
O4 C12 C13 C14 178.6(2)
O5 C13 C14 C15 -177.6(2)
C12 C13 C14 C15 1.9(4)
C13 C14 C15 C10 -0.1(4)
C11 C10 C15 C14 -1.9(4)
C8 C10 C15 C14 177.6(2)
C11 C12 O4 C16 -2.7(4)
C13 C12 O4 C16 176.9(2)
C14 C13 O5 C17 8.9(3)
C12 C13 O5 C17 -170.6(2)
